data_7222957
loop_
_publ_author_name
'Blase, W.'
'Cordier, G.'

_publ_section_title
;
 Na Ga Sn5, eine neue Zintl-Phase mit Ga-Sn-Schrauben
;
_journal_name_full
;
Zeitschrift fuer Naturforschung, Teil B. Anorganische Chemie, Organische 
Chemie (33,1978-41,1986)
;
_journal_page_first 1017
_journal_page_last 1019
_journal_volume 43
_journal_year 1988
_chemical_formula_sum 'Ga Na Sn5'
_space_group_IT_number 151
_symmetry_space_group_name_Hall 'P 31 2 (0 0 4)'
_symmetry_space_group_name_H-M 'P 31 1 2'
_cell_angle_alpha 90
_cell_angle_beta 90
_cell_angle_gamma 120
_cell_formula_units_Z 1
_cell_length_a 6.328
_cell_length_b 6.328
_cell_length_c 6.17
_cell_volume 213.968
_citation_journal_id_ASTM ZNBAD2
_cod_data_source_file Blase_ZNBAD2_1988_582.cif
_cod_data_source_block Ga1Na1Sn5
_cod_original_sg_symbol_Hall 'P 31 2 (x,y,z+1/3)'
_cod_original_formula_sum 'Ga1 Na1 Sn5'
_cod_database_code 7222957

loop_
_symmetry_equiv_pos_as_xyz
x,y,z
-y,x-y,z+1/3
-x+y,-x,z+2/3
-y,-x,-z+2/3
x,x-y,-z
-x+y,y,-z+1/3

loop_
_atom_site_label
_atom_site_type_symbol
_atom_site_fract_x
_atom_site_fract_y
_atom_site_fract_z
_atom_site_occupancy
_atom_site_U_iso_or_equiv
Sn2 Sn 0.9028 0.0972 0.8333 0.83 0.0
Ga1 Ga 0.4305 0.5695 0.3333 0.17 0.0
Ga2 Ga 0.9028 0.0972 0.8333 0.17 0.0
Sn1 Sn 0.4305 0.5695 0.3333 0.83 0.0
Na1 Na 0.5864 0.4136 0.8333 0.33 0.0
